data_7208259
loop_
_publ_author_name
'Montis, Riccardo'
'Hursthouse, Michael B.'

_publ_section_title
;
 Surprisingly complex supramolecular behaviour in the crystal structures
 of a family of mono-substituted salicylic acids
;
_journal_issue 16
_journal_name_full CrystEngComm
_journal_page_first 5242
_journal_paper_doi 10.1039/c2ce25336d
_journal_volume 14
_journal_year 2012
_chemical_formula_moiety 'C8 H8 O4'
_chemical_formula_sum 'C8 H8 O4'
_chemical_formula_weight 168.14
_chemical_name_common '4-methoxy-2-hydroxobenzoic acid'
_chemical_name_systematic '4-methoxy-2-hydroxobenzoic acid'
_space_group_IT_number 14
_symmetry_cell_setting monoclinic
_symmetry_space_group_name_Hall '-P 2ybc'
_symmetry_space_group_name_H-M 'P 1 21/c 1'
_atom_sites_solution_hydrogens geom
_atom_sites_solution_primary direct
_atom_sites_solution_secondary difmap
_audit_creation_method SHELXL-97
_cell_angle_alpha 90.00
_cell_angle_beta 98.788(4)
_cell_angle_gamma 90.00
_cell_formula_units_Z 4
_cell_length_a 4.9629(2)
_cell_length_b 11.0915(8)
_cell_length_c 13.6559(9)
_cell_measurement_reflns_used 22874
_cell_measurement_temperature 120(2)
_cell_measurement_theta_max 27.48
_cell_measurement_theta_min 2.91
_cell_volume 742.88(8)
_computing_cell_refinement 'DENZO (Otwinowski & Minor, 1997) & COLLECT (Hooft, R.W.W., 1998)'
_computing_data_collection 'COLLECT (Hooft, R.W.W., 1998)'
_computing_data_reduction 'DENZO (Otwinowski & Minor, 1997) & COLLECT (Hooft, R.W.W., 1998)'
_diffrn_ambient_temperature 120(2)
_diffrn_detector_area_resol_mean '4096x4096pixels / 62x62mm'
_diffrn_measured_fraction_theta_full 0.996
_diffrn_measured_fraction_theta_max 0.996
_diffrn_measurement_device_type 'Bruker-Nonius APEX II CCD camera on \k-goniostat'
_diffrn_measurement_method '\f & \w scans'
_diffrn_radiation_monochromator '10cm confocal mirrors'
_diffrn_radiation_source 'Bruker-Nonius FR591 rotating anode'
_diffrn_radiation_type MoK\a
_diffrn_radiation_wavelength 0.71073
_diffrn_reflns_av_R_equivalents 0.0532
_diffrn_reflns_av_sigmaI/netI 0.0403
_diffrn_reflns_limit_h_max 6
_diffrn_reflns_limit_h_min -6
_diffrn_reflns_limit_k_max 14
_diffrn_reflns_limit_k_min -14
_diffrn_reflns_limit_l_max 17
_diffrn_reflns_limit_l_min -17
_diffrn_reflns_number 10375
_diffrn_reflns_theta_full 27.50
_diffrn_reflns_theta_max 27.50
_diffrn_reflns_theta_min 3.02
_exptl_absorpt_coefficient_mu 0.122
_exptl_absorpt_correction_T_max 0.9855
_exptl_absorpt_correction_T_min 0.9562
_exptl_absorpt_correction_type multi-scan
_exptl_absorpt_process_details 'SADABS 2007/2 (Sheldrick, G.M., 2007)'
_exptl_crystal_colour Colourless
_exptl_crystal_density_diffrn 1.503
_exptl_crystal_density_method 'not measured'
_exptl_crystal_description Block
_exptl_crystal_F_000 352
_exptl_crystal_size_max 0.37
_exptl_crystal_size_mid 0.13
_exptl_crystal_size_min 0.12
_refine_diff_density_max 0.296
_refine_diff_density_min -0.293
_refine_diff_density_rms 0.059
_refine_ls_extinction_method none
_refine_ls_goodness_of_fit_ref 1.098
_refine_ls_hydrogen_treatment mixed
_refine_ls_matrix_type full
_refine_ls_number_parameters 126
_refine_ls_number_reflns 1704
_refine_ls_number_restraints 0
_refine_ls_restrained_S_all 1.098
_refine_ls_R_factor_all 0.0640
_refine_ls_R_factor_gt 0.0481
_refine_ls_shift/su_max 0.000
_refine_ls_shift/su_mean 0.000
_refine_ls_structure_factor_coef Fsqd
_refine_ls_weighting_details 'calc w=1/[\s^2^(Fo^2^)+(0.0655P)^2^+0.1762P] where P=(Fo^2^+2Fc^2^)/3'
_refine_ls_weighting_scheme calc
_refine_ls_wR_factor_gt 0.1178
_refine_ls_wR_factor_ref 0.1274
_reflns_number_gt 1346
_reflns_number_total 1704
_reflns_threshold_expression >2\s(I)
_cod_data_source_file c2ce25336d.txt
_cod_data_source_block 4-methoxysalicylic_acid
_cod_original_sg_symbol_H-M P21/c
_cod_database_code 7208259

loop_
_symmetry_equiv_pos_as_xyz
'x, y, z'
'-x, y+1/2, -z+1/2'
'-x, -y, -z'
'x, -y-1/2, z-1/2'

loop_
_atom_site_label
_atom_site_type_symbol
_atom_site_fract_x
_atom_site_fract_y
_atom_site_fract_z
_atom_site_U_iso_or_equiv
_atom_site_adp_type
_atom_site_occupancy
_atom_site_symmetry_multiplicity
_atom_site_calc_flag
_atom_site_refinement_flags
H3A H 0.542(4) 0.315(2) 0.5757(16) 0.043(6) Uiso 1 1 d .
H8A H 1.276(4) 0.2872(17) 0.9288(13) 0.023(4) Uiso 1 1 d .
H8B H 1.474(4) 0.3538(17) 0.8625(15) 0.030(5) Uiso 1 1 d .
H8C H 1.514(4) 0.3790(19) 0.9772(15) 0.037(5) Uiso 1 1 d .
C1 C 0.5560(3) 0.48996(14) 0.68054(11) 0.0207(3) Uani 1 1 d .
C2 C 0.7305(3) 0.38918(14) 0.68545(11) 0.0208(3) Uani 1 1 d .
C3 C 0.9511(3) 0.37823(14) 0.76213(11) 0.0219(4) Uani 1 1 d .
H3 H 1.0669 0.3097 0.7657 0.026 Uiso 1 1 calc R
C4 C 0.9988(3) 0.46879(14) 0.83308(11) 0.0219(4) Uani 1 1 d .
C5 C 0.8289(3) 0.57048(14) 0.82876(12) 0.0236(4) Uani 1 1 d .
H5 H 0.8642 0.6323 0.8772 0.028 Uiso 1 1 calc R
C6 C 0.6110(3) 0.57967(14) 0.75379(11) 0.0229(4) Uani 1 1 d .
H6 H 0.4950 0.6481 0.7514 0.027 Uiso 1 1 calc R
C7 C 0.3224(3) 0.49829(14) 0.60185(11) 0.0215(4) Uani 1 1 d .
C8 C 1.3793(3) 0.36197(15) 0.92068(13) 0.0271(4) Uani 1 1 d .
O1 O 0.1762(2) 0.59768(10) 0.60045(8) 0.0267(3) Uani 1 1 d .
H1 H 0.0440 0.5938 0.5541 0.040 Uiso 1 1 calc R
O2 O 0.2628(2) 0.41677(10) 0.53920(8) 0.0252(3) Uani 1 1 d .
O3 O 0.6944(2) 0.29850(10) 0.61834(8) 0.0273(3) Uani 1 1 d .
O4 O 1.2047(2) 0.46564(10) 0.91071(8) 0.0258(3) Uani 1 1 d .

loop_
_atom_site_aniso_label
_atom_site_aniso_U_11
_atom_site_aniso_U_22
_atom_site_aniso_U_33
_atom_site_aniso_U_23
_atom_site_aniso_U_13
_atom_site_aniso_U_12
C1 0.0192(7) 0.0224(8) 0.0201(8) 0.0020(6) 0.0021(6) -0.0024(6)
C2 0.0212(7) 0.0210(8) 0.0202(8) -0.0003(6) 0.0034(5) -0.0031(6)
C3 0.0204(7) 0.0228(8) 0.0221(8) 0.0027(6) 0.0022(6) 0.0008(6)
C4 0.0189(7) 0.0264(8) 0.0199(8) 0.0024(6) 0.0019(6) -0.0036(6)
C5 0.0244(7) 0.0241(8) 0.0218(8) -0.0020(6) 0.0018(6) -0.0033(6)
C6 0.0229(7) 0.0214(8) 0.0246(8) 0.0010(6) 0.0045(6) 0.0009(6)
C7 0.0207(7) 0.0223(8) 0.0219(8) 0.0021(6) 0.0041(6) -0.0002(6)
C8 0.0254(8) 0.0269(9) 0.0268(9) 0.0037(7) -0.0029(6) 0.0002(7)
O1 0.0244(6) 0.0252(6) 0.0279(6) -0.0014(5) -0.0042(4) 0.0047(4)
O2 0.0239(6) 0.0256(6) 0.0242(6) -0.0031(5) -0.0022(4) 0.0016(4)
O3 0.0285(6) 0.0251(6) 0.0257(6) -0.0055(5) -0.0040(5) 0.0032(5)
O4 0.0237(6) 0.0294(6) 0.0221(6) -0.0010(5) -0.0037(4) 0.0007(5)

loop_
_atom_type_symbol
_atom_type_description
_atom_type_scat_dispersion_real
_atom_type_scat_dispersion_imag
_atom_type_scat_source
C C 0.0033 0.0016 'International Tables Vol C Tables 4.2.6.8 and 6.1.1.4'
H H 0.0000 0.0000 'International Tables Vol C Tables 4.2.6.8 and 6.1.1.4'
O O 0.0106 0.0060 'International Tables Vol C Tables 4.2.6.8 and 6.1.1.4'

loop_
_geom_angle_atom_site_label_1
_geom_angle_atom_site_label_2
_geom_angle_atom_site_label_3
_geom_angle
C6 C1 C2 118.41(14)
C6 C1 C7 121.66(14)
C2 C1 C7 119.92(14)
O3 C2 C3 116.70(14)
O3 C2 C1 122.69(13)
C3 C2 C1 120.60(14)
C4 C3 C2 119.28(14)
C4 C3 H3 120.4
C2 C3 H3 120.4
O4 C4 C3 123.64(14)
O4 C4 C5 115.44(14)
C3 C4 C5 120.91(14)
C6 C5 C4 119.33(14)
C6 C5 H5 120.3
C4 C5 H5 120.3
C5 C6 C1 121.46(14)
C5 C6 H6 119.3
C1 C6 H6 119.3
O2 C7 O1 121.55(13)
O2 C7 C1 122.51(14)
O1 C7 C1 115.94(13)
O4 C8 H8A 111.5(10)
O4 C8 H8B 110.6(11)
H8A C8 H8B 109.3(15)
O4 C8 H8C 104.8(13)
H8A C8 H8C 112.6(16)
H8B C8 H8C 108.0(16)
C7 O1 H1 109.5
C2 O3 H3A 107.1(14)
C4 O4 C8 117.86(12)

loop_
_geom_bond_atom_site_label_1
_geom_bond_atom_site_label_2
_geom_bond_distance
C1 C6 1.408(2)
C1 C2 1.409(2)
C1 C7 1.458(2)
C2 O3 1.3540(19)
C2 C3 1.400(2)
C3 C4 1.391(2)
C3 H3 0.9500
C4 O4 1.3558(17)
C4 C5 1.404(2)
C5 C6 1.375(2)
C5 H5 0.9500
C6 H6 0.9500
C7 O2 1.2489(18)
C7 O1 1.3183(18)
C8 O4 1.434(2)
C8 H8A 0.989(19)
C8 H8B 0.99(2)
C8 H8C 0.96(2)
O1 H1 0.8400
O3 H3A 0.90(2)

loop_
_geom_hbond_atom_site_label_D
_geom_hbond_atom_site_label_H
_geom_hbond_atom_site_label_A
_geom_hbond_distance_DH
_geom_hbond_distance_HA
_geom_hbond_distance_DA
_geom_hbond_angle_DHA
_geom_hbond_site_symmetry_A
O1 H1 O2 0.84 1.83 2.6720(14) 175.3 3_566
